data_4086254
loop_
_publ_author_name
'Mendoza-Espinosa, Daniel'
'Gonz\'alez-Olvera, Rodrigo'
'Negr\'on-Silva, Guillermo E.'
'Angeles-Beltr\'an, Deyanira'
'Su\'arez-Castillo, Oscar R.'
'\'Alvarez-Hern\'andez, Alejandro'
'Santillan, Rosa'

_publ_section_title
;
 Phenoxy-Linked Mesoionic Triazol-5-ylidenes as Platforms for Multinuclear
 Transition Metal Complexes
;
_journal_issue 18
_journal_name_full Organometallics
_journal_page_first 4529
_journal_paper_doi 10.1021/acs.organomet.5b00571
_journal_volume 34
_journal_year 2015
_chemical_formula_moiety 'C17 H16 Au Cl I N3 O'
_chemical_formula_sum 'C17 H16 Au Cl I N3 O'
_chemical_formula_weight 637.64
_chemical_name_systematic
; 
 ? 
;
_space_group_IT_number 15
_symmetry_cell_setting monoclinic
_symmetry_space_group_name_Hall '-C 2yc'
_symmetry_space_group_name_H-M 'C 1 2/c 1'
_atom_sites_solution_hydrogens geom
_atom_sites_solution_primary direct
_atom_sites_solution_secondary difmap
_audit_creation_method SHELXL-97
_cell_angle_alpha 90.00
_cell_angle_beta 102.400(8)
_cell_angle_gamma 90.00
_cell_formula_units_Z 8
_cell_length_a 26.122(2)
_cell_length_b 7.5494(5)
_cell_length_c 20.1040(16)
_cell_measurement_reflns_used 500
_cell_measurement_temperature 293(2)
_cell_measurement_theta_max 25
_cell_measurement_theta_min 2
_cell_volume 3872.1(5)
_computing_cell_refinement CrisAlisPro
_computing_data_collection 'Agilent Gemini'
_computing_data_reduction CrisAlisPro
_computing_molecular_graphics ORTEP
_computing_publication_material ORTEP
_computing_structure_refinement 'SHELXL-97 (Sheldrick, 1997)'
_computing_structure_solution 'SHELXS-97 (Sheldrick, 1990)'
_diffrn_ambient_temperature 293(2)
_diffrn_detector_area_resol_mean 'not recorded'
_diffrn_measured_fraction_theta_full 0.999
_diffrn_measured_fraction_theta_max 0.999
_diffrn_measurement_device_type 'phi and omega scans'
_diffrn_measurement_method 'not recorded'
_diffrn_radiation_monochromator graphite
_diffrn_radiation_source 'fine-focus sealed tube'
_diffrn_radiation_type MoK\a
_diffrn_radiation_wavelength 0.71073
_diffrn_reflns_av_R_equivalents 0.0552
_diffrn_reflns_av_sigmaI/netI 0.0255
_diffrn_reflns_limit_h_max 30
_diffrn_reflns_limit_h_min -30
_diffrn_reflns_limit_k_max 8
_diffrn_reflns_limit_k_min -8
_diffrn_reflns_limit_l_max 23
_diffrn_reflns_limit_l_min -23
_diffrn_reflns_number 42054
_diffrn_reflns_theta_full 25.00
_diffrn_reflns_theta_max 25.00
_diffrn_reflns_theta_min 2.94
_diffrn_standards_interval_count 'not recorded'
_diffrn_standards_number 'not recorded'
_exptl_absorpt_coefficient_mu 9.339
_exptl_absorpt_correction_T_max 0.571
_exptl_absorpt_correction_T_min 0.378
_exptl_absorpt_correction_type multi-scan
_exptl_absorpt_process_details sadabs
_exptl_crystal_colour Colorless
_exptl_crystal_density_diffrn 2.188
_exptl_crystal_density_method 'not measured'
_exptl_crystal_description Block
_exptl_crystal_F_000 2368
_exptl_crystal_size_max 0.12
_exptl_crystal_size_mid 0.09
_exptl_crystal_size_min 0.06
_refine_diff_density_max 1.618
_refine_diff_density_min -0.791
_refine_diff_density_rms 0.165
_refine_ls_extinction_method none
_refine_ls_goodness_of_fit_ref 1.098
_refine_ls_hydrogen_treatment constr
_refine_ls_matrix_type full
_refine_ls_number_parameters 217
_refine_ls_number_reflns 3385
_refine_ls_number_restraints 0
_refine_ls_restrained_S_all 1.098
_refine_ls_R_factor_all 0.0385
_refine_ls_R_factor_gt 0.0300
_refine_ls_shift/su_max 0.000
_refine_ls_shift/su_mean 0.000
_refine_ls_structure_factor_coef Fsqd
_refine_ls_weighting_details 'calc w=1/[\s^2^(Fo^2^)+(0.0486P)^2^+4.6631P] where P=(Fo^2^+2Fc^2^)/3'
_refine_ls_weighting_scheme calc
_refine_ls_wR_factor_gt 0.0773
_refine_ls_wR_factor_ref 0.0840
_reflns_number_gt 2925
_reflns_number_total 3385
_reflns_threshold_expression >2sigma(I)
_cod_data_source_file om5b00571_si_002.cif
_cod_data_source_block dm-33
_cod_depositor_comments
;
The following automatic conversions were performed:

'_symmetry_cell_setting' value 'Monoclinic' changed to 'monoclinic'
according to
/usr/data/users/saulius/crontab/automatic-downloads/current/ACS/lib/dictionaries/cif_core.dic
dictionary named 'cif_core.dic' version 2.4.2 from 2011-04-26.

Automatic conversion script
Id: cif_fix_values 3271 2015-04-21 07:52:19Z andrius 
;
_cod_original_sg_symbol_H-M 'C 2/c'
_cod_database_code 4086254

loop_
_symmetry_equiv_pos_as_xyz
'x, y, z'
'-x, y, -z+1/2'
'x+1/2, y+1/2, z'
'-x+1/2, y+1/2, -z+1/2'
'-x, -y, -z'
'x, -y, z-1/2'
'-x+1/2, -y+1/2, -z'
'x+1/2, -y+1/2, z-1/2'

loop_
_atom_site_label
_atom_site_type_symbol
_atom_site_fract_x
_atom_site_fract_y
_atom_site_fract_z
_atom_site_U_iso_or_equiv
_atom_site_adp_type
_atom_site_occupancy
_atom_site_symmetry_multiplicity
_atom_site_calc_flag
_atom_site_refinement_flags
Au1 Au 0.030653(9) -0.22417(3) -0.035640(12) 0.05151(12) Uani 1 1 d .
I1 I 0.06781(2) -0.15210(6) -0.13969(2) 0.07024(17) Uani 1 1 d .
Cl1 Cl 0.17823(7) 0.3558(3) 0.25611(11) 0.0799(5) Uani 1 1 d .
C2 C 0.0022(2) -0.2858(7) 0.0469(3) 0.0472(14) Uani 1 1 d .
C4 C -0.0985(3) -0.2509(8) 0.0147(3) 0.0528(15) Uani 1 1 d .
H4A H -0.1177 -0.1671 0.0365 0.063 Uiso 1 1 calc R
H4B H -0.0935 -0.1995 -0.0277 0.063 Uiso 1 1 calc R
C17 C 0.1648(2) -0.1405(10) 0.1868(3) 0.0625(17) Uani 1 1 d .
H17A H 0.1870 -0.2362 0.1854 0.075 Uiso 1 1 calc R
C1 C -0.0466(3) -0.2913(7) 0.0603(3) 0.0490(14) Uani 1 1 d .
C12 C 0.1122(2) -0.1566(8) 0.1585(3) 0.0491(14) Uani 1 1 d .
N3 N -0.0416(2) -0.3399(7) 0.1258(3) 0.0544(12) Uani 1 1 d .
N2 N 0.0074(2) -0.3648(7) 0.1566(3) 0.0573(13) Uani 1 1 d .
N1 N 0.03361(19) -0.3331(7) 0.1083(3) 0.0525(12) Uani 1 1 d .
C15 C 0.1530(2) 0.1581(9) 0.2173(3) 0.0552(15) Uani 1 1 d .
C16 C 0.1852(2) 0.0156(10) 0.2173(4) 0.0677(18) Uani 1 1 d .
H16A H 0.2206 0.0235 0.2378 0.081 Uiso 1 1 calc R
C3 C -0.0816(3) -0.3590(10) 0.1657(4) 0.0666(18) Uani 1 1 d .
H3A H -0.0655 -0.3962 0.2110 0.100 Uiso 1 1 calc R
H3B H -0.1068 -0.4459 0.1448 0.100 Uiso 1 1 calc R
H3C H -0.0988 -0.2474 0.1676 0.100 Uiso 1 1 calc R
O1 O -0.12671(17) -0.4130(6) 0.0017(2) 0.0696(12) Uani 1 1 d .
C10 C -0.2017(3) -0.2558(13) -0.0642(4) 0.082(2) Uani 1 1 d .
H10A H -0.1840 -0.1482 -0.0601 0.098 Uiso 1 1 calc R
C13 C 0.0805(2) -0.0108(9) 0.1595(3) 0.0574(15) Uani 1 1 d .
H13A H 0.0449 -0.0189 0.1399 0.069 Uiso 1 1 calc R
C14 C 0.1006(2) 0.1472(9) 0.1890(3) 0.0567(15) Uani 1 1 d .
H14A H 0.0788 0.2444 0.1896 0.068 Uiso 1 1 calc R
C11 C 0.0905(3) -0.3305(9) 0.1269(4) 0.0620(16) Uani 1 1 d .
H11A H 0.1043 -0.3522 0.0865 0.074 Uiso 1 1 calc R
H11B H 0.1025 -0.4256 0.1589 0.074 Uiso 1 1 calc R
C5 C -0.1775(3) -0.4062(11) -0.0351(3) 0.0649(18) Uani 1 1 d .
C9 C -0.2539(4) -0.2673(17) -0.1004(5) 0.103(3) Uani 1 1 d .
H9A H -0.2709 -0.1660 -0.1202 0.123 Uiso 1 1 calc R
C6 C -0.2040(3) -0.5643(13) -0.0414(5) 0.094(3) Uani 1 1 d .
H6A H -0.1875 -0.6657 -0.0209 0.113 Uiso 1 1 calc R
C7 C -0.2549(4) -0.5730(19) -0.0779(6) 0.113(4) Uani 1 1 d .
H7A H -0.2725 -0.6809 -0.0828 0.135 Uiso 1 1 calc R
C8 C -0.2797(4) -0.424(2) -0.1071(5) 0.121(4) Uani 1 1 d .
H8A H -0.3142 -0.4305 -0.1314 0.145 Uiso 1 1 calc R

loop_
_atom_site_aniso_label
_atom_site_aniso_U_11
_atom_site_aniso_U_22
_atom_site_aniso_U_33
_atom_site_aniso_U_23
_atom_site_aniso_U_13
_atom_site_aniso_U_12
Au1 0.04836(17) 0.05131(17) 0.05434(17) -0.00370(10) 0.00986(12) -0.00116(10)
I1 0.0804(3) 0.0619(3) 0.0774(3) -0.0025(2) 0.0370(3) 0.0001(2)
Cl1 0.0603(11) 0.0771(12) 0.0952(13) -0.0088(10) 0.0011(9) -0.0200(9)
C2 0.045(3) 0.039(3) 0.051(3) -0.011(2) -0.004(3) -0.001(2)
C4 0.045(3) 0.056(4) 0.055(4) -0.002(3) 0.005(3) -0.003(3)
C17 0.044(4) 0.069(5) 0.073(4) 0.002(4) 0.010(3) 0.012(3)
C1 0.054(4) 0.038(3) 0.052(3) -0.003(3) 0.007(3) -0.005(3)
C12 0.041(3) 0.059(4) 0.044(3) 0.004(3) 0.002(3) 0.004(3)
N3 0.064(3) 0.050(3) 0.048(3) 0.000(2) 0.008(3) -0.009(2)
N2 0.061(3) 0.055(3) 0.051(3) 0.001(2) 0.001(3) -0.001(3)
N1 0.051(3) 0.050(3) 0.053(3) -0.002(2) 0.003(2) -0.001(2)
C15 0.046(3) 0.064(4) 0.054(3) 0.003(3) 0.007(3) -0.007(3)
C16 0.038(3) 0.079(5) 0.082(5) 0.004(4) 0.003(3) 0.001(3)
C3 0.066(4) 0.074(5) 0.063(4) 0.002(3) 0.018(3) -0.005(4)
O1 0.052(3) 0.060(3) 0.088(3) -0.011(2) -0.004(2) -0.006(2)
C10 0.066(5) 0.118(7) 0.059(4) -0.003(4) 0.007(4) -0.014(5)
C13 0.036(3) 0.064(4) 0.066(4) -0.001(3) -0.002(3) 0.006(3)
C14 0.043(3) 0.060(4) 0.064(4) -0.001(3) 0.004(3) 0.003(3)
C11 0.052(4) 0.059(4) 0.070(4) -0.004(3) 0.001(3) 0.013(3)
C5 0.054(4) 0.085(5) 0.058(4) -0.020(4) 0.016(3) -0.013(4)
C9 0.065(6) 0.172(11) 0.067(5) -0.001(6) 0.006(4) 0.011(6)
C6 0.070(5) 0.100(7) 0.114(7) -0.040(5) 0.023(5) -0.029(5)
C7 0.076(7) 0.151(11) 0.113(8) -0.054(8) 0.024(6) -0.048(7)
C8 0.062(6) 0.219(15) 0.075(6) -0.034(8) 0.003(5) -0.038(8)

loop_
_atom_type_symbol
_atom_type_description
_atom_type_scat_dispersion_real
_atom_type_scat_dispersion_imag
_atom_type_scat_source
C C 0.0033 0.0016 'International Tables Vol C Tables 4.2.6.8 and 6.1.1.4'
H H 0.0000 0.0000 'International Tables Vol C Tables 4.2.6.8 and 6.1.1.4'
N N 0.0061 0.0033 'International Tables Vol C Tables 4.2.6.8 and 6.1.1.4'
O O 0.0106 0.0060 'International Tables Vol C Tables 4.2.6.8 and 6.1.1.4'
Cl Cl 0.1484 0.1585 'International Tables Vol C Tables 4.2.6.8 and 6.1.1.4'
Au Au -2.0133 8.8022 'International Tables Vol C Tables 4.2.6.8 and 6.1.1.4'
I I -0.4742 1.8119 'International Tables Vol C Tables 4.2.6.8 and 6.1.1.4'

loop_
_geom_angle_atom_site_label_1
_geom_angle_atom_site_label_2
_geom_angle_atom_site_label_3
_geom_angle
C2 Au1 I1 178.78(17)
C1 C2 N1 102.7(5)
C1 C2 Au1 134.2(4)
N1 C2 Au1 123.1(4)
O1 C4 C1 107.6(5)
C16 C17 C12 121.0(6)
N3 C1 C2 107.7(6)
N3 C1 C4 122.7(6)
C2 C1 C4 129.6(6)
C13 C12 C17 118.3(6)
C13 C12 C11 121.8(5)
C17 C12 C11 120.0(6)
N2 N3 C1 112.4(5)
N2 N3 C3 118.0(5)
C1 N3 C3 129.5(6)
N3 N2 N1 103.5(5)
N2 N1 C2 113.8(5)
N2 N1 C11 118.3(5)
C2 N1 C11 127.4(5)
C16 C15 C14 121.0(6)
C16 C15 Cl1 119.9(5)
C14 C15 Cl1 119.0(5)
C15 C16 C17 119.5(6)
C5 O1 C4 118.0(5)
C5 C10 C9 118.7(9)
C12 C13 C14 121.3(6)
C15 C14 C13 118.9(6)
N1 C11 C12 112.9(5)
C6 C5 C10 120.2(8)
C6 C5 O1 115.3(8)
C10 C5 O1 124.5(7)
C8 C9 C10 120.8(11)
C5 C6 C7 120.1(11)
C8 C7 C6 120.4(11)
C9 C8 C7 119.8(10)

loop_
_geom_bond_atom_site_label_1
_geom_bond_atom_site_label_2
_geom_bond_distance
Au1 C2 2.013(6)
Au1 I1 2.5466(5)
Cl1 C15 1.747(7)
C2 C1 1.360(9)
C2 N1 1.373(8)
C4 O1 1.424(7)
C4 C1 1.495(9)
C17 C16 1.381(10)
C17 C12 1.377(9)
C1 N3 1.347(8)
C12 C13 1.380(8)
C12 C11 1.514(9)
N3 N2 1.310(7)
N3 C3 1.454(8)
N2 N1 1.326(7)
N1 C11 1.454(8)
C15 C16 1.366(9)
C15 C14 1.368(9)
O1 C5 1.374(8)
C10 C5 1.369(11)
C10 C9 1.402(13)
C13 C14 1.385(9)
C5 C6 1.372(11)
C9 C8 1.356(16)
C6 C7 1.375(13)
C7 C8 1.364(16)
